data_4083571
loop_
_publ_author_name
'Saxena, Priya'
'Thirupathi, Natesan'
'Nethaji, Munirathinam'

_publ_contact_author 'Thirupathi N.'
_publ_section_title
;
 Mono- and Dialkyne Insertion Reactions of
 CyclopalladatedN,N&#x2032;,N&#x2033;-Triarylguanidines
 [\k2(C,N)Pd(\m-Br)]2andcis-/trans-[\k2(C,N)Pd(Lewis Base)Br]. Scaffolds
 for Enlarged, Rearranged, and Zwitterionic Palladacycles through Ring
 Contraction cum Amine--Imine Tautomerization
;
_journal_issue 12
_journal_name_full Organometallics
_journal_page_first 3182
_journal_paper_doi 10.1021/om500423q
_journal_volume 33
_journal_year 2014
_chemical_formula_moiety 'C50 H42 Br N3 Pd, 2(CH2Cl2), H2O'
_chemical_formula_sum 'C52 H48 Br Cl4 N3 O Pd'
_chemical_formula_weight 1059.04
_chemical_name_systematic
;
 ?
;
_space_group_IT_number 14
_symmetry_cell_setting monoclinic
_symmetry_space_group_name_Hall '-P 2ybc'
_symmetry_space_group_name_H-M 'P 1 21/c 1'
_atom_sites_solution_hydrogens geom
_atom_sites_solution_primary direct
_atom_sites_solution_secondary difmap
_audit_creation_method SHELXL-97
_cell_angle_alpha 90.00
_cell_angle_beta 96.725(2)
_cell_angle_gamma 90.00
_cell_formula_units_Z 4
_cell_length_a 17.3526(6)
_cell_length_b 26.4565(9)
_cell_length_c 10.0630(4)
_cell_measurement_temperature 150(2)
_cell_measurement_theta_max 26.37
_cell_measurement_theta_min 1.18
_cell_volume 4588.0(3)
_computing_cell_refinement 'BRUKER SMART APEX CCD'
_computing_data_collection 'BRUKER SMART APEX CCD'
_computing_data_reduction 'BRUKER SAINT'
_computing_molecular_graphics 'OLEX 2-1.2'
_computing_publication_material 'WINGX V1.80.01'
_computing_structure_refinement 'SHELXL-97 (Sheldrick, 2008)'
_computing_structure_solution SIR-92
_diffrn_ambient_temperature 150(2)
_diffrn_detector_area_resol_mean 0.3
_diffrn_measured_fraction_theta_full 1.000
_diffrn_measured_fraction_theta_max 1.000
_diffrn_measurement_device_type 'BRUKER SMART APEX CCD'
_diffrn_measurement_method 'OMEGA SCAN'
_diffrn_radiation_monochromator graphite
_diffrn_radiation_source 'fine-focus sealed tube'
_diffrn_radiation_type MoK\a
_diffrn_radiation_wavelength 0.71073
_diffrn_reflns_av_R_equivalents 0.0000
_diffrn_reflns_av_sigmaI/netI 0.0313
_diffrn_reflns_limit_h_max 21
_diffrn_reflns_limit_h_min -21
_diffrn_reflns_limit_k_max 33
_diffrn_reflns_limit_k_min 0
_diffrn_reflns_limit_l_max 12
_diffrn_reflns_limit_l_min 0
_diffrn_reflns_number 9393
_diffrn_reflns_theta_full 26.37
_diffrn_reflns_theta_max 26.37
_diffrn_reflns_theta_min 1.18
_exptl_absorpt_coefficient_mu 1.551
_exptl_absorpt_correction_T_max 0.6610
_exptl_absorpt_correction_T_min 0.6449
_exptl_absorpt_correction_type empirical
_exptl_absorpt_process_details EMPIRICAL
_exptl_crystal_colour ORANGE
_exptl_crystal_density_diffrn 1.533
_exptl_crystal_density_method 'not measured'
_exptl_crystal_description CUBOIDAL
_exptl_crystal_F_000 2152
_exptl_crystal_size_max 0.31
_exptl_crystal_size_mid 0.30
_exptl_crystal_size_min 0.29
_refine_diff_density_max 0.844
_refine_diff_density_min -1.326
_refine_diff_density_rms 0.266
_refine_ls_extinction_method none
_refine_ls_goodness_of_fit_ref 1.100
_refine_ls_hydrogen_treatment mixed
_refine_ls_matrix_type fullcycle
_refine_ls_number_parameters 553
_refine_ls_number_reflns 9393
_refine_ls_number_restraints 0
_refine_ls_restrained_S_all 1.100
_refine_ls_R_factor_all 0.0640
_refine_ls_R_factor_gt 0.0512
_refine_ls_shift/su_max 0.017
_refine_ls_shift/su_mean 0.005
_refine_ls_structure_factor_coef Fsqd
_refine_ls_weighting_details 'calc w=1/[\s^2^(Fo^2^)+(0.0840P)^2^+16.1932P] where P=(Fo^2^+2Fc^2^)/3'
_refine_ls_weighting_scheme calc
_refine_ls_wR_factor_gt 0.1553
_refine_ls_wR_factor_ref 0.1624
_reflns_number_gt 7620
_reflns_number_total 9393
_reflns_threshold_expression >2\s(I)
_cod_data_source_file om500423q_si_002.cif
_cod_data_source_block 1a.2CH2Cl2.H2O
_cod_depositor_comments
;
The following automatic conversions were performed:

'_symmetry_cell_setting' value 'MONOCLINIC' changed to 'monoclinic'
according to
/usr/data/users/saulius/crontab/automatic-downloads/rss-feeds/ACS/lib/dictionaries/cif_core.dic
dictionary named 'cif_core.dic' version 2.4.2 from
2011-04-26.

'_exptl_absorpt_correction_type' value 'EMPIRICAL'
changed to 'empirical' according to
/usr/data/users/saulius/crontab/automatic-downloads/rss-feeds/ACS/lib/dictionaries/cif_core.dic
dictionary named 'cif_core.dic' version 2.4.2 from 2011-04-26.

Automatic conversion script
Id: cif_fix_values 2281 2013-09-26 08:29:07Z andrius 

 Adding full bibliography for 4083571--4083582.cif.
;
_cod_original_sg_symbol_H-M P21/c
_cod_database_code 4083571

loop_
_symmetry_equiv_pos_as_xyz
'x, y, z'
'-x, y+1/2, -z+1/2'
'-x, -y, -z'
'x, -y-1/2, z-1/2'

loop_
_atom_site_label
_atom_site_type_symbol
_atom_site_fract_x
_atom_site_fract_y
_atom_site_fract_z
_atom_site_U_iso_or_equiv
_atom_site_adp_type
_atom_site_occupancy
_atom_site_symmetry_multiplicity
_atom_site_calc_flag
_atom_site_refinement_flags
Pd1 Pd 0.241008(18) 0.520237(13) -0.01645(3) 0.01610(9) Uani 1 1 d .
Br1 Br 0.21153(3) 0.516617(18) -0.26289(4) 0.02261(12) Uani 1 1 d .
N1 N 0.1485(2) 0.47183(14) 0.0394(4) 0.0179(8) Uani 1 1 d .
N2 N 0.1595(2) 0.41208(15) -0.1209(4) 0.0216(8) Uani 1 1 d .
H2 H 0.1415 0.4330 -0.1851 0.026 Uiso 1 1 calc R
N3 N 0.1288(2) 0.38567(14) 0.0880(4) 0.0192(8) Uani 1 1 d .
H3 H 0.1452 0.3895 0.1736 0.023 Uiso 1 1 calc R
C1 C 0.1448(2) 0.42425(18) 0.0051(4) 0.0188(9) Uani 1 1 d .
C2 C 0.2009(3) 0.36920(18) -0.1599(5) 0.0216(9) Uani 1 1 d .
C3 C 0.2545(3) 0.34405(19) -0.0705(5) 0.0268(11) Uani 1 1 d .
H3A H 0.2620 0.3540 0.0209 0.032 Uiso 1 1 calc R
C4 C 0.2973(3) 0.3041(2) -0.1149(6) 0.0325(12) Uani 1 1 d .
H4 H 0.3336 0.2864 -0.0538 0.039 Uiso 1 1 calc R
C5 C 0.2868(3) 0.2904(2) -0.2486(6) 0.0337(12) Uani 1 1 d .
H5 H 0.3167 0.2638 -0.2799 0.040 Uiso 1 1 calc R
C6 C 0.2327(3) 0.3154(2) -0.3364(5) 0.0307(11) Uani 1 1 d .
H6 H 0.2255 0.3051 -0.4274 0.037 Uiso 1 1 calc R
C7 C 0.1886(3) 0.35516(19) -0.2957(5) 0.0251(10) Uani 1 1 d .
C8 C 0.1290(3) 0.3819(2) -0.3915(5) 0.0334(12) Uani 1 1 d .
H8A H 0.1204 0.3629 -0.4755 0.050 Uiso 1 1 calc R
H8B H 0.1476 0.4160 -0.4094 0.050 Uiso 1 1 calc R
H8C H 0.0801 0.3844 -0.3520 0.050 Uiso 1 1 calc R
C9 C 0.0886(2) 0.33993(17) 0.0507(4) 0.0192(9) Uani 1 1 d .
C10 C 0.0372(3) 0.33652(19) -0.0673(5) 0.0244(10) Uani 1 1 d .
H10 H 0.0294 0.3648 -0.1253 0.029 Uiso 1 1 calc R
C11 C -0.0021(3) 0.2917(2) -0.0991(5) 0.0279(11) Uani 1 1 d .
H11 H -0.0370 0.2893 -0.1790 0.033 Uiso 1 1 calc R
C12 C 0.0093(3) 0.25058(19) -0.0147(5) 0.0293(11) Uani 1 1 d .
H12 H -0.0168 0.2196 -0.0371 0.035 Uiso 1 1 calc R
C13 C 0.0593(3) 0.25470(19) 0.1037(5) 0.0262(10) Uani 1 1 d .
H13 H 0.0662 0.2264 0.1621 0.031 Uiso 1 1 calc R
C14 C 0.0992(3) 0.29910(18) 0.1384(5) 0.0211(9) Uani 1 1 d .
C15 C 0.1505(3) 0.30346(19) 0.2680(5) 0.0253(10) Uani 1 1 d .
H15A H 0.1311 0.3304 0.3222 0.038 Uiso 1 1 calc R
H15B H 0.2034 0.3116 0.2503 0.038 Uiso 1 1 calc R
H15C H 0.1506 0.2713 0.3164 0.038 Uiso 1 1 calc R
C16 C 0.1192(3) 0.49032(17) 0.1575(4) 0.0177(9) Uani 1 1 d .
C17 C 0.1645(3) 0.52711(18) 0.2318(5) 0.0203(9) Uani 1 1 d .
C18 C 0.1380(3) 0.5488(2) 0.3437(5) 0.0264(11) Uani 1 1 d .
H18 H 0.1690 0.5731 0.3947 0.032 Uiso 1 1 calc R
C19 C 0.0666(3) 0.5351(2) 0.3815(5) 0.0295(11) Uani 1 1 d .
H19 H 0.0495 0.5491 0.4600 0.035 Uiso 1 1 calc R
C20 C 0.0206(3) 0.5012(2) 0.3053(5) 0.0264(10) Uani 1 1 d .
H20 H -0.0290 0.4930 0.3304 0.032 Uiso 1 1 calc R
C21 C 0.0446(3) 0.47847(18) 0.1917(5) 0.0214(10) Uani 1 1 d .
C22 C -0.0127(3) 0.44545(19) 0.1070(5) 0.0254(10) Uani 1 1 d .
H22A H -0.0096 0.4109 0.1420 0.038 Uiso 1 1 calc R
H22B H -0.0003 0.4455 0.0144 0.038 Uiso 1 1 calc R
H22C H -0.0653 0.4586 0.1095 0.038 Uiso 1 1 calc R
C23 C 0.2397(2) 0.54663(18) 0.1872(4) 0.0192(9) Uani 1 1 d .
C24 C 0.2463(2) 0.60307(18) 0.1938(5) 0.0197(9) Uani 1 1 d .
C25 C 0.2997(3) 0.62501(19) 0.2903(5) 0.0265(10) Uani 1 1 d .
H25 H 0.3317 0.6040 0.3502 0.032 Uiso 1 1 calc R
C26 C 0.3072(3) 0.6770(2) 0.3010(6) 0.0352(13) Uani 1 1 d .
H26 H 0.3441 0.6913 0.3676 0.042 Uiso 1 1 calc R
C27 C 0.2605(3) 0.7081(2) 0.2142(6) 0.0357(13) Uani 1 1 d .
H27 H 0.2663 0.7438 0.2196 0.043 Uiso 1 1 calc R
C28 C 0.2050(3) 0.6865(2) 0.1189(6) 0.0333(12) Uani 1 1 d .
H28 H 0.1721 0.7075 0.0604 0.040 Uiso 1 1 calc R
C29 C 0.1981(3) 0.63443(19) 0.1102(5) 0.0265(10) Uani 1 1 d .
H29 H 0.1598 0.6199 0.0461 0.032 Uiso 1 1 calc R
C30 C 0.3069(3) 0.51651(17) 0.1789(4) 0.0181(9) Uani 1 1 d .
C31 C 0.3186(3) 0.46409(18) 0.2311(4) 0.0196(9) Uani 1 1 d .
C32 C 0.2826(3) 0.44556(19) 0.3389(5) 0.0246(10) Uani 1 1 d .
H32 H 0.2480 0.4665 0.3806 0.030 Uiso 1 1 calc R
C33 C 0.2977(3) 0.3966(2) 0.3847(5) 0.0294(11) Uani 1 1 d .
H33 H 0.2724 0.3840 0.4567 0.035 Uiso 1 1 calc R
C34 C 0.3492(3) 0.3659(2) 0.3265(5) 0.0324(12) Uani 1 1 d .
H34 H 0.3590 0.3325 0.3584 0.039 Uiso 1 1 calc R
C35 C 0.3863(3) 0.38409(19) 0.2217(5) 0.0295(11) Uani 1 1 d .
H35 H 0.4218 0.3633 0.1818 0.035 Uiso 1 1 calc R
C36 C 0.3712(3) 0.43300(18) 0.1752(5) 0.0233(10) Uani 1 1 d .
H36 H 0.3973 0.4455 0.1040 0.028 Uiso 1 1 calc R
C37 C 0.3716(2) 0.54247(16) 0.1172(4) 0.0169(9) Uani 1 1 d .
C38 C 0.4507(2) 0.54870(17) 0.1862(4) 0.0183(9) Uani 1 1 d .
C39 C 0.4657(3) 0.54360(18) 0.3249(4) 0.0202(9) Uani 1 1 d .
H39 H 0.4245 0.5352 0.3755 0.024 Uiso 1 1 calc R
C40 C 0.5405(3) 0.55069(19) 0.3902(5) 0.0243(10) Uani 1 1 d .
H40 H 0.5498 0.5482 0.4849 0.029 Uiso 1 1 calc R
C41 C 0.6011(3) 0.5613(2) 0.3168(5) 0.0286(11) Uani 1 1 d .
H41 H 0.6522 0.5654 0.3606 0.034 Uiso 1 1 calc R
C42 C 0.5870(3) 0.5658(2) 0.1797(5) 0.0319(12) Uani 1 1 d .
H42 H 0.6286 0.5734 0.1296 0.038 Uiso 1 1 calc R
C43 C 0.5130(3) 0.55964(19) 0.1141(5) 0.0253(10) Uani 1 1 d .
H43 H 0.5044 0.5628 0.0195 0.030 Uiso 1 1 calc R
C44 C 0.3416(2) 0.55665(17) -0.0072(5) 0.0191(9) Uani 1 1 d .
C45 C 0.3689(3) 0.59145(19) -0.1058(5) 0.0222(10) Uani 1 1 d .
C46 C 0.3735(3) 0.6427(2) -0.0733(6) 0.0308(11) Uani 1 1 d .
H46 H 0.3620 0.6541 0.0117 0.037 Uiso 1 1 calc R
C47 C 0.3955(3) 0.6774(2) -0.1679(7) 0.0472(17) Uani 1 1 d .
H47 H 0.3984 0.7124 -0.1468 0.057 Uiso 1 1 calc R
C48 C 0.4126(4) 0.6611(3) -0.2900(7) 0.0518(19) Uani 1 1 d .
H48 H 0.4268 0.6849 -0.3536 0.062 Uiso 1 1 calc R
C49 C 0.4095(3) 0.6113(3) -0.3207(6) 0.0510(19) Uani 1 1 d .
H49 H 0.4224 0.6005 -0.4053 0.061 Uiso 1 1 calc R
C50 C 0.3878(3) 0.5758(2) -0.2304(5) 0.0352(13) Uani 1 1 d .
H50 H 0.3859 0.5409 -0.2535 0.042 Uiso 1 1 calc R
Cl1 Cl 0.09974(9) 0.68180(6) 0.78535(15) 0.0472(4) Uani 1 1 d .
Cl2 Cl 0.18812(10) 0.66797(7) 0.55903(17) 0.0539(4) Uani 1 1 d .
C51 C 0.1794(4) 0.6527(3) 0.7269(8) 0.0541(18) Uani 1 1 d .
H51A H 0.1744 0.6156 0.7353 0.065 Uiso 1 1 calc R
H51B H 0.2273 0.6632 0.7835 0.065 Uiso 1 1 calc R
Cl3 Cl 0.5249(2) 0.79233(19) 0.9212(4) 0.1466(15) Uani 1 1 d .
C52 C 0.5181(9) 0.8210(5) 0.7591(13) 0.124(4) Uani 1 1 d .
H52A H 0.4741 0.8451 0.7486 0.149 Uiso 1 1 calc R
H52B H 0.5663 0.8400 0.7496 0.149 Uiso 1 1 calc R
Cl4 Cl 0.5047(2) 0.77596(19) 0.6398(4) 0.1504(16) Uani 1 1 d .

loop_
_atom_site_aniso_label
_atom_site_aniso_U_11
_atom_site_aniso_U_22
_atom_site_aniso_U_33
_atom_site_aniso_U_23
_atom_site_aniso_U_13
_atom_site_aniso_U_12
Pd1 0.01158(16) 0.02336(19) 0.01313(17) -0.00074(13) 0.00052(12) -0.00097(12)
Br1 0.0194(2) 0.0313(3) 0.0166(2) 0.00085(18) -0.00010(17) -0.00157(18)
N1 0.0136(17) 0.025(2) 0.0146(18) -0.0015(15) 0.0000(14) -0.0027(15)
N2 0.024(2) 0.026(2) 0.0152(18) 0.0010(16) 0.0033(15) -0.0033(16)
N3 0.0199(19) 0.025(2) 0.0124(17) -0.0014(15) 0.0009(14) -0.0043(16)
C1 0.0102(19) 0.030(3) 0.015(2) -0.0012(18) -0.0020(16) -0.0020(17)
C2 0.020(2) 0.024(2) 0.022(2) -0.0019(18) 0.0081(18) -0.0076(18)
C3 0.020(2) 0.033(3) 0.028(3) -0.004(2) 0.006(2) -0.007(2)
C4 0.025(3) 0.036(3) 0.037(3) 0.003(2) 0.005(2) -0.002(2)
C5 0.033(3) 0.029(3) 0.042(3) -0.004(2) 0.017(2) -0.001(2)
C6 0.038(3) 0.031(3) 0.025(3) -0.006(2) 0.011(2) -0.008(2)
C7 0.030(3) 0.026(3) 0.020(2) -0.0036(19) 0.0070(19) -0.008(2)
C8 0.044(3) 0.038(3) 0.017(2) -0.005(2) 0.003(2) -0.002(2)
C9 0.015(2) 0.026(2) 0.017(2) -0.0042(18) 0.0056(17) -0.0039(18)
C10 0.021(2) 0.034(3) 0.018(2) 0.001(2) 0.0018(18) -0.006(2)
C11 0.022(2) 0.041(3) 0.020(2) -0.009(2) 0.0003(19) -0.007(2)
C12 0.025(3) 0.029(3) 0.034(3) -0.009(2) 0.005(2) -0.011(2)
C13 0.025(2) 0.025(3) 0.031(3) -0.002(2) 0.011(2) -0.0018(19)
C14 0.018(2) 0.026(2) 0.020(2) -0.0038(19) 0.0060(18) 0.0013(18)
C15 0.026(2) 0.029(3) 0.021(2) -0.0006(19) 0.0014(19) 0.000(2)
C16 0.016(2) 0.025(2) 0.013(2) 0.0009(17) 0.0029(16) 0.0015(17)
C17 0.018(2) 0.027(2) 0.017(2) 0.0029(18) 0.0032(17) -0.0009(18)
C18 0.024(2) 0.036(3) 0.020(2) -0.008(2) 0.0028(19) -0.002(2)
C19 0.028(3) 0.041(3) 0.022(2) -0.004(2) 0.012(2) 0.001(2)
C20 0.016(2) 0.040(3) 0.025(3) 0.002(2) 0.0086(19) 0.000(2)
C21 0.016(2) 0.028(3) 0.020(2) 0.0067(19) 0.0034(18) 0.0005(18)
C22 0.015(2) 0.033(3) 0.027(3) 0.002(2) 0.0009(19) -0.0011(19)
C23 0.016(2) 0.030(3) 0.012(2) -0.0028(18) 0.0013(16) -0.0015(18)
C24 0.012(2) 0.027(2) 0.021(2) -0.0060(18) 0.0074(17) -0.0003(17)
C25 0.021(2) 0.032(3) 0.025(2) -0.005(2) -0.0018(19) 0.002(2)
C26 0.029(3) 0.034(3) 0.040(3) -0.015(2) -0.007(2) 0.000(2)
C27 0.029(3) 0.025(3) 0.053(4) -0.008(2) 0.000(2) 0.000(2)
C28 0.026(3) 0.030(3) 0.042(3) 0.000(2) -0.001(2) 0.005(2)
C29 0.018(2) 0.033(3) 0.029(3) -0.002(2) 0.0011(19) 0.000(2)
C30 0.015(2) 0.026(2) 0.012(2) -0.0046(17) -0.0003(17) -0.0005(17)
C31 0.017(2) 0.024(2) 0.016(2) 0.0014(18) -0.0061(17) -0.0041(18)
C32 0.021(2) 0.030(3) 0.021(2) 0.0002(19) -0.0073(18) -0.0077(19)
C33 0.027(3) 0.037(3) 0.022(2) 0.006(2) -0.009(2) -0.013(2)
C34 0.030(3) 0.027(3) 0.036(3) 0.008(2) -0.017(2) -0.007(2)
C35 0.023(2) 0.029(3) 0.033(3) -0.001(2) -0.007(2) 0.002(2)
C36 0.020(2) 0.029(3) 0.020(2) 0.0003(19) -0.0031(18) 0.0001(19)
C37 0.017(2) 0.020(2) 0.014(2) -0.0035(17) 0.0006(16) -0.0007(17)
C38 0.016(2) 0.019(2) 0.020(2) -0.0024(17) -0.0002(17) -0.0009(17)
C39 0.017(2) 0.026(2) 0.018(2) -0.0025(18) 0.0015(17) -0.0004(18)
C40 0.023(2) 0.030(3) 0.018(2) -0.0031(19) -0.0034(18) 0.001(2)
C41 0.016(2) 0.042(3) 0.026(3) -0.005(2) -0.0043(19) -0.005(2)
C42 0.018(2) 0.053(3) 0.025(3) 0.002(2) 0.002(2) -0.009(2)
C43 0.016(2) 0.039(3) 0.020(2) 0.003(2) -0.0007(18) -0.003(2)
C44 0.015(2) 0.022(2) 0.021(2) -0.0028(18) 0.0045(17) -0.0007(17)
C45 0.012(2) 0.034(3) 0.020(2) 0.0049(19) -0.0007(17) -0.0024(18)
C46 0.022(2) 0.032(3) 0.039(3) 0.007(2) 0.004(2) 0.001(2)
C47 0.025(3) 0.039(3) 0.077(5) 0.029(3) 0.002(3) 0.001(2)
C48 0.033(3) 0.078(5) 0.043(4) 0.041(4) 0.000(3) -0.009(3)
C49 0.028(3) 0.102(6) 0.022(3) 0.018(3) -0.001(2) -0.013(3)
C50 0.025(3) 0.060(4) 0.020(2) 0.002(2) 0.000(2) -0.008(2)
Cl1 0.0454(8) 0.0591(10) 0.0379(8) 0.0163(7) 0.0083(6) 0.0150(7)
Cl2 0.0572(10) 0.0561(10) 0.0514(9) -0.0206(8) 0.0182(8) -0.0001(8)
C51 0.048(4) 0.039(4) 0.076(5) 0.015(3) 0.011(3) 0.015(3)
Cl3 0.095(2) 0.217(4) 0.125(3) -0.029(3) -0.002(2) -0.028(3)
C52 0.146(12) 0.094(8) 0.129(11) 0.007(8) 0.004(9) -0.002(8)
Cl4 0.101(2) 0.226(5) 0.118(3) 0.022(3) -0.011(2) -0.054(3)

loop_
_atom_type_symbol
_atom_type_description
_atom_type_scat_dispersion_real
_atom_type_scat_dispersion_imag
_atom_type_scat_source
C C 0.0033 0.0016 'International Tables Vol C Tables 4.2.6.8 and 6.1.1.4'
H H 0.0000 0.0000 'International Tables Vol C Tables 4.2.6.8 and 6.1.1.4'
N N 0.0061 0.0033 'International Tables Vol C Tables 4.2.6.8 and 6.1.1.4'
Br Br -0.2901 2.4595 'International Tables Vol C Tables 4.2.6.8 and 6.1.1.4'
Pd Pd -0.9988 1.0072 'International Tables Vol C Tables 4.2.6.8 and 6.1.1.4'
Cl Cl 0.1484 0.1585 'International Tables Vol C Tables 4.2.6.8 and 6.1.1.4'
O O 0.0106 0.0060 'International Tables Vol C Tables 4.2.6.8 and 6.1.1.4'

loop_
_geom_angle_atom_site_label_1
_geom_angle_atom_site_label_2
_geom_angle_atom_site_label_3
_geom_angle
C44 Pd1 C30 67.08(18)
C44 Pd1 C23 84.60(17)
C30 Pd1 C23 38.39(16)
C44 Pd1 N1 160.59(16)
C30 Pd1 N1 93.77(15)
C23 Pd1 N1 81.70(15)
C44 Pd1 Br1 98.24(13)
C30 Pd1 Br1 159.51(12)
C23 Pd1 Br1 159.41(12)
N1 Pd1 Br1 99.42(9)
C44 Pd1 C37 31.39(16)
C30 Pd1 C37 36.04(15)
C23 Pd1 C37 62.40(15)
N1 Pd1 C37 129.22(14)
Br1 Pd1 C37 126.92(10)
C1 N1 C16 122.5(4)
C1 N1 Pd1 120.9(3)
C16 N1 Pd1 110.9(3)
C1 N2 C2 127.0(4)
C1 N2 H2 116.5
C2 N2 H2 116.5
C1 N3 C9 127.0(4)
C1 N3 H3 116.5
C9 N3 H3 116.5
N1 C1 N2 117.8(4)
N1 C1 N3 124.5(4)
N2 C1 N3 117.7(4)
C3 C2 C7 121.2(5)
C3 C2 N2 121.7(4)
C7 C2 N2 117.0(4)
C2 C3 C4 119.8(5)
C2 C3 H3A 120.1
C4 C3 H3A 120.1
C5 C4 C3 119.7(5)
C5 C4 H4 120.2
C3 C4 H4 120.2
C6 C5 C4 120.0(5)
C6 C5 H5 120.0
C4 C5 H5 120.0
C5 C6 C7 122.1(5)
C5 C6 H6 119.0
C7 C6 H6 119.0
C6 C7 C2 117.3(5)
C6 C7 C8 121.9(4)
C2 C7 C8 120.8(4)
C7 C8 H8A 109.5
C7 C8 H8B 109.5
H8A C8 H8B 109.5
C7 C8 H8C 109.5
H8A C8 H8C 109.5
H8B C8 H8C 109.5
C14 C9 C10 120.6(4)
C14 C9 N3 117.9(4)
C10 C9 N3 121.4(4)
C11 C10 C9 119.9(5)
C11 C10 H10 120.1
C9 C10 H10 120.1
C12 C11 C10 120.0(4)
C12 C11 H11 120.0
C10 C11 H11 120.0
C11 C12 C13 119.6(4)
C11 C12 H12 120.2
C13 C12 H12 120.2
C14 C13 C12 121.6(5)
C14 C13 H13 119.2
C12 C13 H13 119.2
C13 C14 C9 118.2(4)
C13 C14 C15 120.9(4)
C9 C14 C15 120.9(4)
C14 C15 H15A 109.5
C14 C15 H15B 109.5
H15A C15 H15B 109.5
C14 C15 H15C 109.5
H15A C15 H15C 109.5
H15B C15 H15C 109.5
C17 C16 C21 119.6(4)
C17 C16 N1 116.5(4)
C21 C16 N1 123.4(4)
C18 C17 C16 119.9(4)
C18 C17 C23 118.4(4)
C16 C17 C23 121.6(4)
C19 C18 C17 120.4(5)
C19 C18 H18 119.8
C17 C18 H18 119.8
C20 C19 C18 119.8(5)
C20 C19 H19 120.1
C18 C19 H19 120.1
C19 C20 C21 121.9(4)
C19 C20 H20 119.1
C21 C20 H20 119.1
C20 C21 C16 118.2(4)
C20 C21 C22 118.1(4)
C16 C21 C22 123.6(4)
C21 C22 H22A 109.5
C21 C22 H22B 109.5
H22A C22 H22B 109.5
C21 C22 H22C 109.5
H22A C22 H22C 109.5
H22B C22 H22C 109.5
C30 C23 C24 120.1(4)
C30 C23 C17 124.4(4)
C24 C23 C17 112.9(4)
C30 C23 Pd1 70.4(2)
C24 C23 Pd1 110.7(3)
C17 C23 Pd1 105.9(3)
C25 C24 C29 118.6(4)
C25 C24 C23 119.3(4)
C29 C24 C23 122.0(4)
C26 C25 C24 121.2(5)
C26 C25 H25 119.4
C24 C25 H25 119.4
C25 C26 C27 119.9(5)
C25 C26 H26 120.1
C27 C26 H26 120.1
C26 C27 C28 119.5(5)
C26 C27 H27 120.3
C28 C27 H27 120.3
C29 C28 C27 119.8(5)
C29 C28 H28 120.1
C27 C28 H28 120.1
C28 C29 C24 120.9(5)
C28 C29 H29 119.6
C24 C29 H29 119.6
C23 C30 C31 125.5(4)
C23 C30 C37 115.0(4)
C31 C30 C37 119.4(4)
C23 C30 Pd1 71.2(2)
C31 C30 Pd1 113.6(3)
C37 C30 Pd1 86.8(3)
C36 C31 C32 118.5(4)
C36 C31 C30 118.4(4)
C32 C31 C30 122.9(4)
C33 C32 C31 120.0(5)
C33 C32 H32 120.0
C31 C32 H32 120.0
C34 C33 C32 120.7(5)
C34 C33 H33 119.7
C32 C33 H33 119.7
C35 C34 C33 120.0(5)
C35 C34 H34 120.0
C33 C34 H34 120.0
C34 C35 C36 119.6(5)
C34 C35 H35 120.2
C36 C35 H35 120.2
C35 C36 C31 121.2(5)
C35 C36 H36 119.4
C31 C36 H36 119.4
C44 C37 C38 129.9(4)
C44 C37 C30 106.5(4)
C38 C37 C30 123.6(4)
C44 C37 Pd1 50.0(2)
C38 C37 Pd1 172.0(3)
C30 C37 Pd1 57.2(2)
C39 C38 C43 118.3(4)
C39 C38 C37 120.9(4)
C43 C38 C37 120.8(4)
C38 C39 C40 120.7(4)
C38 C39 H39 119.7
C40 C39 H39 119.7
C41 C40 C39 119.9(4)
C41 C40 H40 120.1
C39 C40 H40 120.1
C42 C41 C40 119.7(4)
C42 C41 H41 120.1
C40 C41 H41 120.1
C41 C42 C43 120.9(5)
C41 C42 H42 119.5
C43 C42 H42 119.5
C42 C43 C38 120.5(4)
C42 C43 H43 119.8
C38 C43 H43 119.8
C37 C44 C45 132.7(4)
C37 C44 Pd1 98.6(3)
C45 C44 Pd1 128.5(3)
C50 C45 C46 119.1(5)
C50 C45 C44 123.2(5)
C46 C45 C44 117.7(4)
C45 C46 C47 119.2(6)
C45 C46 H46 120.4
C47 C46 H46 120.4
C48 C47 C46 120.5(6)
C48 C47 H47 119.7
C46 C47 H47 119.7
C49 C48 C47 120.3(6)
C49 C48 H48 119.8
C47 C48 H48 119.8
C48 C49 C50 121.1(6)
C48 C49 H49 119.4
C50 C49 H49 119.4
C49 C50 C45 119.8(6)
C49 C50 H50 120.1
C45 C50 H50 120.1
Cl1 C51 Cl2 112.5(4)
Cl1 C51 H51A 109.1
Cl2 C51 H51A 109.1
Cl1 C51 H51B 109.1
Cl2 C51 H51B 109.1
H51A C51 H51B 107.8
Cl4 C52 Cl3 109.7(7)
Cl4 C52 H52A 109.7
Cl3 C52 H52A 109.7
Cl4 C52 H52B 109.7
Cl3 C52 H52B 109.7
H52A C52 H52B 108.2

loop_
_geom_bond_atom_site_label_1
_geom_bond_atom_site_label_2
_geom_bond_distance
Pd1 C44 1.986(4)
Pd1 C30 2.158(4)
Pd1 C23 2.168(4)
Pd1 N1 2.179(4)
Pd1 Br1 2.4746(5)
Pd1 C37 2.564(4)
N1 C1 1.305(6)
N1 C16 1.432(6)
N2 C1 1.361(6)
N2 C2 1.422(6)
N2 H2 0.8800
N3 C1 1.367(6)
N3 C9 1.425(6)
N3 H3 0.8800
C2 C3 1.386(7)
C2 C7 1.408(7)
C3 C4 1.396(8)
C3 H3A 0.9500
C4 C5 1.385(8)
C4 H4 0.9500
C5 C6 1.379(8)
C5 H5 0.9500
C6 C7 1.391(7)
C6 H6 0.9500
C7 C8 1.506(7)
C8 H8A 0.9800
C8 H8B 0.9800
C8 H8C 0.9800
C9 C14 1.393(7)
C9 C10 1.402(6)
C10 C11 1.387(7)
C10 H10 0.9500
C11 C12 1.380(8)
C11 H11 0.9500
C12 C13 1.394(7)
C12 H12 0.9500
C13 C14 1.387(7)
C13 H13 0.9500
C14 C15 1.495(6)
C15 H15A 0.9800
C15 H15B 0.9800
C15 H15C 0.9800
C16 C17 1.409(6)
C16 C21 1.413(6)
C17 C18 1.390(7)
C17 C23 1.519(6)
C18 C19 1.386(7)
C18 H18 0.9500
C19 C20 1.373(8)
C19 H19 0.9500
C20 C21 1.399(7)
C20 H20 0.9500
C21 C22 1.509(7)
C22 H22A 0.9800
C22 H22B 0.9800
C22 H22C 0.9800
C23 C30 1.422(6)
C23 C24 1.499(7)
C24 C25 1.389(6)
C24 C29 1.390(7)
C25 C26 1.384(7)
C25 H25 0.9500
C26 C27 1.390(8)
C26 H26 0.9500
C27 C28 1.399(8)
C27 H27 0.9500
C28 C29 1.386(7)
C28 H28 0.9500
C29 H29 0.9500
C30 C31 1.489(6)
C30 C37 1.511(6)
C31 C36 1.395(7)
C31 C32 1.402(7)
C32 C33 1.390(7)
C32 H32 0.9500
C33 C34 1.387(8)
C33 H33 0.9500
C34 C35 1.384(8)
C34 H34 0.9500
C35 C36 1.390(7)
C35 H35 0.9500
C36 H36 0.9500
C37 C44 1.351(6)
C37 C38 1.474(6)
C38 C39 1.397(6)
C38 C43 1.400(7)
C39 C40 1.398(6)
C39 H39 0.9500
C40 C41 1.382(7)
C40 H40 0.9500
C41 C42 1.378(7)
C41 H41 0.9500
C42 C43 1.382(7)
C42 H42 0.9500
C43 H43 0.9500
C44 C45 1.472(6)
C45 C50 1.396(7)
C45 C46 1.396(7)
C46 C47 1.405(8)
C46 H46 0.9500
C47 C48 1.367(10)
C47 H47 0.9500
C48 C49 1.353(11)
C48 H48 0.9500
C49 C50 1.390(8)
C49 H49 0.9500
C50 H50 0.9500
Cl1 C51 1.744(7)
Cl2 C51 1.761(8)
C51 H51A 0.9900
C51 H51B 0.9900
Cl3 C52 1.790(13)
C52 Cl4 1.689(13)
C52 H52A 0.9900
C52 H52B 0.9900

loop_
_geom_torsion_atom_site_label_1
_geom_torsion_atom_site_label_2
_geom_torsion_atom_site_label_3
_geom_torsion_atom_site_label_4
_geom_torsion
C44 Pd1 N1 C1 -92.3(6)
C30 Pd1 N1 C1 -101.3(3)
C23 Pd1 N1 C1 -137.8(4)
Br1 Pd1 N1 C1 63.0(3)
C37 Pd1 N1 C1 -94.2(4)
C44 Pd1 N1 C16 61.8(6)
C30 Pd1 N1 C16 52.8(3)
C23 Pd1 N1 C16 16.3(3)
Br1 Pd1 N1 C16 -142.9(3)
C37 Pd1 N1 C16 60.0(3)
C16 N1 C1 N2 167.0(4)
Pd1 N1 C1 N2 -41.9(5)
C16 N1 C1 N3 -14.5(6)
Pd1 N1 C1 N3 136.6(4)
C2 N2 C1 N1 141.3(4)
C2 N2 C1 N3 -37.3(6)
C9 N3 C1 N1 147.6(4)
C9 N3 C1 N2 -34.0(6)
C1 N2 C2 C3 -23.6(7)
C1 N2 C2 C7 160.2(4)
C7 C2 C3 C4 0.1(7)
N2 C2 C3 C4 -176.0(4)
C2 C3 C4 C5 1.0(7)
C3 C4 C5 C6 -1.6(8)
C4 C5 C6 C7 1.2(8)
C5 C6 C7 C2 -0.1(7)
C5 C6 C7 C8 -179.2(5)
C3 C2 C7 C6 -0.5(7)
N2 C2 C7 C6 175.8(4)
C3 C2 C7 C8 178.6(5)
N2 C2 C7 C8 -5.1(7)
C1 N3 C9 C14 159.9(4)
C1 N3 C9 C10 -23.0(7)
C14 C9 C10 C11 -1.6(7)
N3 C9 C10 C11 -178.7(4)
C9 C10 C11 C12 0.0(7)
C10 C11 C12 C13 1.3(8)
C11 C12 C13 C14 -1.1(7)
C12 C13 C14 C9 -0.5(7)
C12 C13 C14 C15 177.8(4)
C10 C9 C14 C13 1.8(7)
N3 C9 C14 C13 179.0(4)
C10 C9 C14 C15 -176.5(4)
N3 C9 C14 C15 0.6(6)
C1 N1 C16 C17 139.5(4)
Pd1 N1 C16 C17 -14.1(5)
C1 N1 C16 C21 -48.8(6)
Pd1 N1 C16 C21 157.5(4)
C21 C16 C17 C18 4.7(7)
N1 C16 C17 C18 176.7(4)
C21 C16 C17 C23 -171.0(4)
N1 C16 C17 C23 0.9(6)
C16 C17 C18 C19 -1.2(7)
C23 C17 C18 C19 174.7(5)
C17 C18 C19 C20 -2.3(8)
C18 C19 C20 C21 2.2(8)
C19 C20 C21 C16 1.3(7)
C19 C20 C21 C22 -174.5(5)
C17 C16 C21 C20 -4.7(7)
N1 C16 C21 C20 -176.1(4)
C17 C16 C21 C22 170.8(4)
N1 C16 C21 C22 -0.5(7)
C18 C17 C23 C30 119.8(5)
C16 C17 C23 C30 -64.4(6)
C18 C17 C23 C24 -42.0(6)
C16 C17 C23 C24 133.8(4)
C18 C17 C23 Pd1 -163.3(4)
C16 C17 C23 Pd1 12.5(5)
C44 Pd1 C23 C30 -59.3(3)
N1 Pd1 C23 C30 106.9(3)
Br1 Pd1 C23 C30 -158.4(3)
C37 Pd1 C23 C30 -35.9(2)
C44 Pd1 C23 C24 56.5(3)
C30 Pd1 C23 C24 115.8(4)
N1 Pd1 C23 C24 -137.3(3)
Br1 Pd1 C23 C24 -42.6(5)
C37 Pd1 C23 C24 79.8(3)
C44 Pd1 C23 C17 179.2(3)
C30 Pd1 C23 C17 -121.5(4)
N1 Pd1 C23 C17 -14.6(3)
Br1 Pd1 C23 C17 80.1(5)
C37 Pd1 C23 C17 -157.4(4)
C30 C23 C24 C25 -53.0(6)
C17 C23 C24 C25 109.7(5)
Pd1 C23 C24 C25 -131.7(4)
C30 C23 C24 C29 130.1(5)
C17 C23 C24 C29 -67.2(6)
Pd1 C23 C24 C29 51.4(5)
C29 C24 C25 C26 -2.2(7)
C23 C24 C25 C26 -179.3(5)
C24 C25 C26 C27 0.1(8)
C25 C26 C27 C28 1.6(9)
C26 C27 C28 C29 -1.3(9)
C27 C28 C29 C24 -0.8(8)
C25 C24 C29 C28 2.6(7)
C23 C24 C29 C28 179.5(5)
C24 C23 C30 C31 150.8(4)
C17 C23 C30 C31 -9.8(7)
Pd1 C23 C30 C31 -106.0(4)
C24 C23 C30 C37 -26.1(6)
C17 C23 C30 C37 173.3(4)
Pd1 C23 C30 C37 77.0(3)
C24 C23 C30 Pd1 -103.1(4)
C17 C23 C30 Pd1 96.2(4)
C44 Pd1 C30 C23 111.7(3)
N1 Pd1 C30 C23 -71.6(3)
Br1 Pd1 C30 C23 158.3(3)
C37 Pd1 C30 C23 117.8(4)
C44 Pd1 C30 C31 -127.0(4)
C23 Pd1 C30 C31 121.4(4)
N1 Pd1 C30 C31 49.8(3)
Br1 Pd1 C30 C31 -80.4(5)
C37 Pd1 C30 C31 -120.8(4)
C44 Pd1 C30 C37 -6.2(2)
C23 Pd1 C30 C37 -117.8(4)
N1 Pd1 C30 C37 170.6(2)
Br1 Pd1 C30 C37 40.4(5)
C23 C30 C31 C36 156.5(4)
C37 C30 C31 C36 -26.7(6)
Pd1 C30 C31 C36 73.5(4)
C23 C30 C31 C32 -27.2(7)
C37 C30 C31 C32 149.6(4)
Pd1 C30 C31 C32 -110.3(4)
C36 C31 C32 C33 -2.2(6)
C30 C31 C32 C33 -178.4(4)
C31 C32 C33 C34 1.2(7)
C32 C33 C34 C35 0.1(7)
C33 C34 C35 C36 -0.3(7)
C34 C35 C36 C31 -0.8(7)
C32 C31 C36 C35 2.0(7)
C30 C31 C36 C35 178.4(4)
C23 C30 C37 C44 -58.8(5)
C31 C30 C37 C44 124.1(4)
Pd1 C30 C37 C44 8.7(3)
C23 C30 C37 C38 122.0(5)
C31 C30 C37 C38 -55.1(6)
Pd1 C30 C37 C38 -170.4(4)
C23 C30 C37 Pd1 -67.5(3)
C31 C30 C37 Pd1 115.4(4)
C30 Pd1 C37 C44 -169.0(4)
C23 Pd1 C37 C44 -130.7(3)
N1 Pd1 C37 C44 178.8(3)
Br1 Pd1 C37 C44 27.5(3)
C44 Pd1 C37 C38 -93(2)
C30 Pd1 C37 C38 98(2)
C23 Pd1 C37 C38 136(2)
N1 Pd1 C37 C38 86(2)
Br1 Pd1 C37 C38 -65(2)
C44 Pd1 C37 C30 169.0(4)
C23 Pd1 C37 C30 38.3(3)
N1 Pd1 C37 C30 -12.1(3)
Br1 Pd1 C37 C30 -163.5(2)
C44 C37 C38 C39 163.1(5)
C30 C37 C38 C39 -17.9(7)
Pd1 C37 C38 C39 -111(2)
C44 C37 C38 C43 -17.2(8)
C30 C37 C38 C43 161.7(4)
Pd1 C37 C38 C43 69(2)
C43 C38 C39 C40 1.8(7)
C37 C38 C39 C40 -178.5(4)
C38 C39 C40 C41 -2.1(7)
C39 C40 C41 C42 1.3(8)
C40 C41 C42 C43 -0.4(9)
C41 C42 C43 C38 0.2(8)
C39 C38 C43 C42 -0.9(7)
C37 C38 C43 C42 179.5(5)
C38 C37 C44 C45 -15.1(9)
C30 C37 C44 C45 165.8(5)
Pd1 C37 C44 C45 175.4(7)
C38 C37 C44 Pd1 169.5(4)
C30 C37 C44 Pd1 -9.6(4)
C30 Pd1 C44 C37 7.0(3)
C23 Pd1 C44 C37 42.4(3)
N1 Pd1 C44 C37 -2.8(7)
Br1 Pd1 C44 C37 -158.1(3)
C30 Pd1 C44 C45 -168.7(5)
C23 Pd1 C44 C45 -133.3(4)
N1 Pd1 C44 C45 -178.4(4)
Br1 Pd1 C44 C45 26.2(4)
C37 Pd1 C44 C45 -175.7(6)
C37 C44 C45 C50 116.3(6)
Pd1 C44 C45 C50 -69.5(6)
C37 C44 C45 C46 -65.7(7)
Pd1 C44 C45 C46 108.5(5)
C50 C45 C46 C47 1.4(7)
C44 C45 C46 C47 -176.7(4)
C45 C46 C47 C48 -0.4(8)
C46 C47 C48 C49 -0.8(9)
C47 C48 C49 C50 1.1(9)
C48 C49 C50 C45 -0.1(8)
C46 C45 C50 C49 -1.1(7)
C44 C45 C50 C49 176.8(5)
